data_4503883
loop_
_publ_author_name
'Yamamoto, Hiroshi M.'
'Kosaka, Yosuke'
'Maeda, Ryoko'
'Yamaura, Jun-ichi'
'Nakao, Akiko'
'Nakamura, Toshikazu'
'Kato, Reizo'

_publ_section_title
;
 Supramolecular insulating networks sheathing conducting nanowires based
 on organic radical cations.
;
_journal_issue 1
_journal_name_full 'ACS nano'
_journal_page_first 143
_journal_page_last 155
_journal_paper_doi 10.1021/nn700035t
_journal_volume 2
_journal_year 2008
_chemical_formula_moiety 'C38 H16 Br I22 S24 '
_chemical_formula_sum 'C38 H16 Br I22 S24'
_chemical_formula_weight 4113.79
_space_group_IT_number 127
_symmetry_cell_setting tetragonal
_symmetry_Int_Tables_number 127
_symmetry_space_group_name_Hall '-P 4 2ab'
_symmetry_space_group_name_H-M 'P 4/m b m'
_cell_angle_alpha 90
_cell_angle_beta 90
_cell_angle_gamma 90
_cell_formula_units_Z 2
_cell_length_a 23.389(4)
_cell_length_b 23.389(4)
_cell_length_c 7.995(1)
_cell_measurement_reflns_used 8913
_cell_measurement_temperature 293
_cell_measurement_theta_max 27.5
_cell_measurement_theta_min 3.1
_cell_volume 4373.6(12)
_computing_cell_refinement CRYSTALCLEAR
_computing_data_collection CRYSTALCLEAR
_computing_data_reduction 'teXsan Ver. 2.0'
_computing_publication_material 'teXsan Ver. 2.0'
_computing_structure_refinement 'teXsan Ver. 2.0'
_computing_structure_solution SIR97
_diffrn_detector_area_resol_mean 14.71
_diffrn_measured_fraction_theta_full 0.9975
_diffrn_measured_fraction_theta_max 0.9975
_diffrn_measurement_device_type 'Rigaku/MSC Mercury CCD'
_diffrn_measurement_method \w
_diffrn_radiation_type 'Mo K\a'
_diffrn_radiation_wavelength 0.7107
_diffrn_reflns_av_R_equivalents 0.068
_diffrn_reflns_limit_h_max 28
_diffrn_reflns_limit_h_min -30
_diffrn_reflns_limit_k_max 30
_diffrn_reflns_limit_k_min -30
_diffrn_reflns_limit_l_max 8
_diffrn_reflns_limit_l_min -10
_diffrn_reflns_number 36373
_diffrn_reflns_theta_full 27.48
_diffrn_reflns_theta_max 27.48
_exptl_absorpt_coefficient_mu 8.843
_exptl_absorpt_correction_T_max 0.692
_exptl_absorpt_correction_T_min 0.307
_exptl_absorpt_correction_type multi-scan
_exptl_crystal_colour Colorless
_exptl_crystal_density_diffrn 3.124
_exptl_crystal_density_method 'not measured'
_exptl_crystal_description Prism
_exptl_crystal_F_000 3658.00
_exptl_crystal_size_max 0.150
_exptl_crystal_size_mid 0.100
_exptl_crystal_size_min 0.100
_refine_diff_density_max 6.28
_refine_diff_density_min -1.76
_refine_ls_extinction_method none
_refine_ls_goodness_of_fit_ref 1.704
_refine_ls_hydrogen_treatment noref
_refine_ls_number_parameters 146
_refine_ls_number_reflns 1286
_refine_ls_R_factor_gt 0.092
_refine_ls_shift/su_max 0.000
_refine_ls_structure_factor_coef Fsqd
_refine_ls_weighting_details 'w = 1/[\s^2^(Fo^2^) + (0.05000(Max(Fo^2^,0) + 2Fc^2^)/3)^2^]'
_refine_ls_weighting_scheme calc
_refine_ls_wR_factor_ref 0.252
_reflns_number_gt 1286
_reflns_number_total 2783
_reflns_threshold_expression F^2^>3.0\s(F^2^)
_cod_data_source_file nn700035t-file023.cif
_cod_data_source_block '_1'
_cod_original_sg_symbol_H-M 'P 4/m b m    '
_cod_original_formula_sum 'C38 H16 Br I22 S24 '
_cod_database_code 4503883

loop_
_symmetry_equiv_pos_as_xyz
x,y,z
-x,-y,z
1/2+x,1/2-y,z
1/2-x,1/2+y,z
-y,x,z
y,-x,z
1/2+y,1/2+x,z
1/2-y,1/2-x,z
-x,-y,-z
x,y,-z
1/2-x,1/2+y,-z
1/2+x,1/2-y,-z
y,-x,-z
-y,x,-z
1/2-y,1/2-x,-z
1/2+y,1/2+x,-z

loop_
_atom_site_label
_atom_site_type_symbol
_atom_site_fract_x
_atom_site_fract_y
_atom_site_fract_z
_atom_site_U_iso_or_equiv
_atom_site_adp_type
_atom_site_occupancy
_atom_site_symmetry_multiplicity
_atom_site_calc_flag
_atom_site_refinement_flags
I1 I 0.93389(6) 0.10723(5) 0.2712(2) 0.05(1) Uani 1.00 1 d .
I2 I 0.87240(6) 0.24476(6) 0.2714(2) 0.0561(4) Uani 1.00 1 d .
I3 I 0.5534(1) -0.0534 0.7296(2) 0.0601(6) Uani 1.00 2 d S
I4 I 0.6381(2) -0.1381 1.0000 0.058(9) Uani 1.00 4 d S
Br1 Br 1.0000 0.0000 1.0000 0.0163(6) Uani 1.00 8 d S
S1 S 0.6043(4) 0.1043 0.7471(7) 0.082(3) Uani 1.00 2 d S
S2 S 0.6945(4) 0.1945 0.7385(7) 0.092(2) Uani 1.00 2 d S
S3 S 0.6161(5) 0.2759(6) 0.9094(8) 0.095(5) Uani 0.50 2 d P
S4 S 0.5195(4) 0.1897(5) 0.9277(10) 0.074(3) Uani 0.50 2 d P
S5 S 0.6874(5) 0.0230(5) 0.5683(10) 0.102(5) Uani 0.50 2 d P
S6 S 0.7767(4) 0.1110(5) 0.5598(10) 0.084(6) Uani 0.50 2 d P
C1 C 0.9011(6) 0.1737(6) 0.419(2) 0.038(3) Uani 1.00 1 d .
C2 C 0.5000 0.0000 0.587(4) 0.050(5) Uani 1.00 4 d S
C3 C 0.6261(5) 0.1737(4) 0.7926(9) 0.07(1) Uani 0.50 2 d P
C4 C 0.5887(5) 0.2082(6) 0.8698(9) 0.10(2) Uani 0.50 2 d P
C5 C 0.6690(6) 0.0887(6) 0.6570(9) 0.3(4) Uani 0.50 2 d P
C6 C 0.7110(6) 0.1285(5) 0.6512(8) 0.10(2) Uani 0.50 2 d P
C7 C 0.5175(9) 0.2578(7) 1.0000 0.17(3) Uani 1.00 2 d S
C8 C 0.5558(8) 0.2993(8) 1.0000 0.2(6) Uani 1.00 2 d S
C9 C 0.7613(6) 0.0365(6) 0.5000 0.12(2) Uani 1.00 2 d S
H1 H 0.4821 0.2680 1.0501 0.2027 Uiso 0.50 2 calc P
H2 H 0.5500 0.3365 1.0444 0.1955 Uiso 0.50 2 calc P
H3 H 0.7646 0.0319 0.3823 0.1380 Uiso 0.50 2 calc P
H4 H 0.7869 0.0111 0.5546 0.1380 Uiso 0.50 2 calc P

loop_
_atom_site_aniso_label
_atom_site_aniso_U_11
_atom_site_aniso_U_22
_atom_site_aniso_U_33
_atom_site_aniso_U_12
_atom_site_aniso_U_13
_atom_site_aniso_U_23
I1 0.0527(8) 0.0463(7) 0.0513(7) 0.0041(5) 0.0021(5) -0.0089(5)
I2 0.0649(9) 0.0554(8) 0.0481(7) 0.0168(6) -0.0062(6) 0.0061(6)
I3 0.072(2) 0.0559 0.052(1) -0.0147(9) -0.0065 0.010(1)
I4 0.060(2) 0.0625 0.052(1) -0.005(1) -0.0094 -0.0094
Br1 0.018(2) 0.0199 0.010(1) 0.0000 0.0000 0.0000
S1 0.067(7) 0.0920 0.087(6) -0.041(5) -0.0152 0.030(5)
S2 0.098(10) 0.0738 0.105(7) -0.051(6) 0.0252 -0.013(6)
S3 0.064(7) 0.084(9) 0.14(1) -0.017(6) -0.030(8) 0.049(9)
S4 0.052(6) 0.089(8) 0.083(7) -0.015(5) -0.016(5) 0.025(6)
S5 0.045(6) 0.088(9) 0.17(2) -0.002(5) -0.014(7) 0.022(9)
S6 0.042(5) 0.068(7) 0.14(2) -0.010(5) -0.015(6) 0.021(7)
C1 0.023(7) 0.042(9) 0.048(9) 0.000(6) -0.006(6) 0.004(7)
C2 0.05(1) 0.05(1) 0.05(2) 0.00(2) 0.0000 0.0000
C3 0.05(3) 0.08(3) 0.08(3) -0.01(2) 0.02(2) 0.00(3)
C4 0.18(5) 0.08(3) 0.03(2) 0.05(3) 0.01(3) -0.03(2)
C5 0.08(4) 0.7(2) 0.29(10) -0.13(8) 0.06(5) -0.4(1)
C6 0.04(2) 0.23(6) 0.03(2) 0.07(3) -0.03(2) -0.04(3)
C7 0.21(6) 0.24(7) 0.06(2) 0.19(5) 0.0000 0.0000
C8 0.4(1) 0.04(2) 0.06(3) 0.03(4) 0.0000 0.0000
C9 0.12(4) 0.10(3) 0.13(4) -0.01(3) 0.0000 0.0000

loop_
_atom_type_symbol
_atom_type_description
_atom_type_scat_dispersion_real
_atom_type_scat_dispersion_imag
_atom_type_scat_source
I I -0.474 1.812
;International Tables for Crystallography
(1992, Vol. C, Tables 4.2.6.8 and 6.1.1.1)
;
S S 0.125 0.123
;International Tables for Crystallography
(1992, Vol. C, Tables 4.2.6.8 and 6.1.1.1)
;
C C 0.003 0.002
;International Tables for Crystallography
(1992, Vol. C, Tables 4.2.6.8 and 6.1.1.1)
;
Br Br -0.290 2.459
;International Tables for Crystallography
(1992, Vol. C, Tables 4.2.6.8 and 6.1.1.1)
;
H H 0.000 0.000
;International Tables for Crystallography
(1992, Vol. C, Table 6.1.1.2)
;

loop_
_geom_angle_atom_site_label_1
_geom_angle_atom_site_label_2
_geom_angle_atom_site_label_3
_geom_angle
_geom_angle_site_symmetry_1
_geom_angle_site_symmetry_3
_geom_angle_publ_flag
C3 S1 C5 91.5(7) . . yes
C3 S2 C6 93.3(6) . . yes
C4 S3 C8 93.7(9) . . yes
C4 S4 C7 83.2(9) . . yes
C5 S5 C9 101.6(8) . . yes
C6 S6 C9 99.2(7) . . yes
I1 C1 I2 112.4(7) . . yes
I1 C1 C1 124.2(4) . 10_556 yes
I2 C1 C1 123.3(4) . 10_556 yes
I3 C2 I3 114(1) . 2_655 yes
I3 C2 C2 122.8(8) . 9_656 yes
I3 C2 C2 122.8(8) 2_655 9_656 yes
S1 C3 S2 118.8(7) . . yes
S1 C3 C4 117.7(10) . . yes
S2 C3 C4 123.5(9) . . yes
S3 C4 S4 121.5(9) . . yes
S3 C4 C3 113.0(10) . . yes
S4 C4 C3 125(1) . . yes
S1 C5 S5 125.0(9) . . yes
S1 C5 C6 120(1) . . yes
S5 C5 C6 114.3(10) . . yes
S2 C6 S6 124.8(9) . . yes
S2 C6 C5 115(1) . . yes
S6 C6 C5 119.4(10) . . yes
S4 C7 C8 132(1) . . yes
S3 C8 C7 109(1) . . yes
S5 C9 S6 105.6(7) . . yes

loop_
_geom_bond_atom_site_label_1
_geom_bond_atom_site_label_2
_geom_bond_distance
_geom_bond_site_symmetry_2
_geom_bond_publ_flag
I1 C1 2.10(2) . yes
I2 C1 2.14(2) . yes
I3 C2 2.10(2) . yes
S1 C3 1.74(1) . yes
S1 C3 1.74(1) 7_545 no
S1 C5 1.72(1) . yes
S1 C5 1.72(1) 7_545 no
S2 C3 1.73(1) . yes
S2 C3 1.73(1) 7_545 no
S2 C6 1.74(1) . yes
S2 C6 1.74(1) 7_545 no
S3 S3 1.45(1) 10_557 no
S3 C4 1.74(2) . yes
S3 C8 1.68(2) . yes
S4 S4 1.16(2) 10_557 no
S4 C4 1.74(2) . yes
S4 C7 1.70(2) . yes
S5 S5 1.09(2) 10_556 no
S5 C5 1.75(2) . yes
S5 C9 1.84(2) . yes
S6 S6 0.96(2) 10_556 no
S6 C6 1.75(2) . yes
S6 C9 1.84(2) . yes
C1 C1 1.30(3) 10_556 yes
C2 C2 1.39(7) 9_656 yes
C3 C3 1.58(2) 7_545 no
C3 C4 1.34(2) . yes
C3 C5 1.40(1) 7_545 no
C3 C6 1.43(1) 7_545 no
C5 C6 1.35(2) . yes
C7 C8 1.32(3) . yes

loop_
_geom_contact_atom_site_label_1
_geom_contact_atom_site_label_2
_geom_contact_distance
_geom_contact_site_symmetry_2
I2 I4 3.503(1) 4_654
I3 I3 3.533(2) 2_655
S1 C5 3.59(1) 16_546
S2 C6 3.50(1) 16_546
C1 C9 3.57(2) 6_665
